data_2222215
loop_
_publ_author_name
'Lin, Xue-Song'
'Sang, Ya-Li'

_publ_section_title
;
 <i>N</i>'-(5-Bromo-2-methoxybenzylidene)-2-methoxybenzohydrazide
;
_journal_coeditor_code AT2816
_journal_issue 7
_journal_name_full 'Acta Crystallographica Section E'
_journal_page_first o1649
_journal_paper_doi 10.1107/S1600536809022971
_journal_volume 65
_journal_year 2009
_chemical_formula_iupac 'C16 H15 Br N2 O3'
_chemical_formula_moiety 'C16 H15 Br N2 O3'
_chemical_formula_sum 'C16 H15 Br N2 O3'
_chemical_formula_weight 363.21
_chemical_name_systematic
;
<i>N</i>'-(5-Bromo-2-methoxybenzylidene)-2-methoxybenzohydrazide
;
_space_group_IT_number 14
_symmetry_cell_setting monoclinic
_symmetry_space_group_name_Hall '-P 2ybc'
_symmetry_space_group_name_H-M 'P 1 21/c 1'
_atom_sites_solution_hydrogens geom
_atom_sites_solution_primary direct
_atom_sites_solution_secondary difmap
_audit_creation_method SHELXL-97
_cell_angle_alpha 90.00
_cell_angle_beta 99.1280(10)
_cell_angle_gamma 90.00
_cell_formula_units_Z 4
_cell_length_a 13.3286(3)
_cell_length_b 11.4816(3)
_cell_length_c 10.1233(2)
_cell_measurement_reflns_used 2540
_cell_measurement_temperature 298(2)
_cell_measurement_theta_max 27.41
_cell_measurement_theta_min 2.35
_cell_volume 1529.59(6)
_computing_cell_refinement 'SAINT (Bruker, 2002)'
_computing_data_collection 'SMART (Bruker, 2002)'
_computing_data_reduction 'SAINT (Bruker, 2002)'
_computing_molecular_graphics 'SHELXTL (Sheldrick, 2008)'
_computing_publication_material 'SHELXL97 (Sheldrick, 2008)'
_computing_structure_refinement 'SHELXL97 (Sheldrick, 2008)'
_computing_structure_solution 'SHELXS97 (Sheldrick, 2008)'
_diffrn_ambient_temperature 298(2)
_diffrn_measured_fraction_theta_full 0.997
_diffrn_measured_fraction_theta_max 0.997
_diffrn_measurement_device_type 'Bruker SMART CCD area-detector'
_diffrn_measurement_method \w
_diffrn_radiation_monochromator graphite
_diffrn_radiation_source 'fine-focus sealed tube'
_diffrn_radiation_type MoK\a
_diffrn_radiation_wavelength 0.71073
_diffrn_reflns_av_R_equivalents 0.0251
_diffrn_reflns_av_sigmaI/netI 0.0304
_diffrn_reflns_limit_h_max 15
_diffrn_reflns_limit_h_min -16
_diffrn_reflns_limit_k_max 12
_diffrn_reflns_limit_k_min -14
_diffrn_reflns_limit_l_max 12
_diffrn_reflns_limit_l_min -12
_diffrn_reflns_number 9188
_diffrn_reflns_theta_full 27.00
_diffrn_reflns_theta_max 27.00
_diffrn_reflns_theta_min 1.55
_diffrn_standards_number 0
_exptl_absorpt_coefficient_mu 2.701
_exptl_absorpt_correction_T_max 0.6420
_exptl_absorpt_correction_T_min 0.6141
_exptl_absorpt_correction_type multi-scan
_exptl_absorpt_process_details '(SADABS; Sheldrick, 1996)'
_exptl_crystal_colour colourless
_exptl_crystal_density_diffrn 1.577
_exptl_crystal_density_method 'not measured'
_exptl_crystal_description block
_exptl_crystal_F_000 736
_exptl_crystal_size_max 0.20
_exptl_crystal_size_mid 0.18
_exptl_crystal_size_min 0.18
_refine_diff_density_max 0.652
_refine_diff_density_min -0.685
_refine_ls_extinction_method none
_refine_ls_goodness_of_fit_ref 1.014
_refine_ls_hydrogen_treatment mixed
_refine_ls_matrix_type full
_refine_ls_number_parameters 204
_refine_ls_number_reflns 3323
_refine_ls_number_restraints 1
_refine_ls_restrained_S_all 1.014
_refine_ls_R_factor_all 0.0660
_refine_ls_R_factor_gt 0.0384
_refine_ls_shift/su_max 0.000
_refine_ls_shift/su_mean 0.000
_refine_ls_structure_factor_coef Fsqd
_refine_ls_weighting_details 'calc w=1/[\s^2^(Fo^2^)+(0.0398P)^2^+1.0409P] where P=(Fo^2^+2Fc^2^)/3'
_refine_ls_weighting_scheme calc
_refine_ls_wR_factor_gt 0.0859
_refine_ls_wR_factor_ref 0.0963
_reflns_number_gt 2281
_reflns_number_total 3323
_reflns_threshold_expression I>2\s(I)
_cod_data_source_file at2816.cif
_cod_data_source_block I
_cod_original_sg_symbol_H-M 'P 21/c'
_cod_database_code 2222215
_cod_database_fobs_code 2222215

loop_
_symmetry_equiv_pos_as_xyz
'x, y, z'
'-x, y+1/2, -z+1/2'
'-x, -y, -z'
'x, -y-1/2, z-1/2'

loop_
_atom_site_type_symbol
_atom_site_label
_atom_site_fract_x
_atom_site_fract_y
_atom_site_fract_z
_atom_site_U_iso_or_equiv
_atom_site_adp_type
_atom_site_calc_flag
_atom_site_refinement_flags
_atom_site_occupancy
_atom_site_disorder_assembly
_atom_site_disorder_group
Br Br1 0.36301(2) 1.06194(4) 0.08660(4) 0.07080(16) Uani d . 1 . .
O O1 0.67425(14) 1.12056(19) 0.5818(2) 0.0511(5) Uani d . 1 . .
O O2 0.80411(13) 0.73514(17) 0.15200(18) 0.0419(5) Uani d . 1 . .
O O3 1.01119(14) 0.80174(18) 0.4696(2) 0.0497(5) Uani d . 1 . .
N N1 0.72756(15) 0.88017(18) 0.3201(2) 0.0327(5) Uani d . 1 . .
N N2 0.80859(15) 0.80683(19) 0.3608(2) 0.0322(5) Uani d D 1 . .
C C1 0.61419(18) 1.0218(2) 0.3825(3) 0.0335(6) Uani d . 1 . .
C C2 0.60017(19) 1.1107(2) 0.4729(3) 0.0377(6) Uani d . 1 . .
C C3 0.5157(2) 1.1822(2) 0.4485(3) 0.0447(7) Uani d . 1 . .
H H3 0.5068 1.2409 0.5089 0.054 Uiso calc R 1 . .
C C4 0.4447(2) 1.1667(3) 0.3350(3) 0.0484(7) Uani d . 1 . .
H H4 0.3873 1.2138 0.3194 0.058 Uiso calc R 1 . .
C C5 0.4594(2) 1.0810(3) 0.2451(3) 0.0438(7) Uani d . 1 . .
C C6 0.54289(19) 1.0089(2) 0.2674(3) 0.0383(6) Uani d . 1 . .
H H6 0.5516 0.9515 0.2054 0.046 Uiso calc R 1 . .
C C7 0.6646(3) 1.2090(3) 0.6772(4) 0.0734(11) Uani d . 1 . .
H H7A 0.6630 1.2839 0.6347 0.110 Uiso calc R 1 . .
H H7B 0.7214 1.2054 0.7483 0.110 Uiso calc R 1 . .
H H7C 0.6027 1.1974 0.7129 0.110 Uiso calc R 1 . .
C C8 0.70088(18) 0.9428(2) 0.4122(3) 0.0340(6) Uani d . 1 . .
H H8 0.7366 0.9383 0.4988 0.041 Uiso calc R 1 . .
C C9 0.84257(17) 0.7374(2) 0.2700(2) 0.0300(5) Uani d . 1 . .
C C10 0.93090(18) 0.6607(2) 0.3210(2) 0.0331(6) Uani d . 1 . .
C C11 1.01527(19) 0.6938(3) 0.4138(3) 0.0376(6) Uani d . 1 . .
C C12 1.0973(2) 0.6182(3) 0.4424(3) 0.0517(8) Uani d . 1 . .
H H12 1.1548 0.6414 0.5010 0.062 Uiso calc R 1 . .
C C13 1.0941(3) 0.5100(3) 0.3852(3) 0.0588(9) Uani d . 1 . .
H H13 1.1493 0.4600 0.4056 0.071 Uiso calc R 1 . .
C C14 1.0107(3) 0.4748(3) 0.2987(3) 0.0576(9) Uani d . 1 . .
H H14 1.0080 0.4002 0.2626 0.069 Uiso calc R 1 . .
C C15 0.9304(2) 0.5502(2) 0.2649(3) 0.0447(7) Uani d . 1 . .
H H15 0.8747 0.5267 0.2034 0.054 Uiso calc R 1 . .
C C16 1.0993(2) 0.8449(4) 0.5536(4) 0.0690(10) Uani d . 1 . .
H H16A 1.1117 0.7995 0.6342 0.103 Uiso calc R 1 . .
H H16B 1.0887 0.9248 0.5757 0.103 Uiso calc R 1 . .
H H16C 1.1568 0.8395 0.5076 0.103 Uiso calc R 1 . .
H H2 0.830(3) 0.802(3) 0.4490(12) 0.080 Uiso d D 1 . .

loop_
_atom_site_aniso_label
_atom_site_aniso_U_11
_atom_site_aniso_U_22
_atom_site_aniso_U_33
_atom_site_aniso_U_12
_atom_site_aniso_U_13
_atom_site_aniso_U_23
Br1 0.0439(2) 0.0908(3) 0.0690(3) 0.00890(18) -0.01763(15) 0.0059(2)
O1 0.0405(11) 0.0619(14) 0.0490(12) 0.0068(10) 0.0010(9) -0.0198(10)
O2 0.0364(10) 0.0531(12) 0.0333(10) 0.0071(9) -0.0033(8) -0.0053(9)
O3 0.0324(10) 0.0606(14) 0.0520(12) 0.0012(9) -0.0057(9) -0.0146(10)
N1 0.0240(10) 0.0347(12) 0.0372(12) 0.0022(9) -0.0016(8) 0.0008(10)
N2 0.0280(10) 0.0361(12) 0.0309(11) 0.0053(9) -0.0006(9) -0.0003(10)
C1 0.0268(12) 0.0352(14) 0.0387(14) 0.0005(10) 0.0050(10) 0.0012(11)
C2 0.0302(13) 0.0409(15) 0.0433(15) -0.0017(12) 0.0103(11) 0.0002(12)
C3 0.0411(15) 0.0387(17) 0.0570(19) 0.0061(13) 0.0161(14) -0.0006(14)
C4 0.0343(14) 0.0463(18) 0.066(2) 0.0095(13) 0.0111(14) 0.0104(15)
C5 0.0279(13) 0.0518(18) 0.0496(17) -0.0003(12) -0.0007(12) 0.0129(14)
C6 0.0322(13) 0.0392(15) 0.0424(15) 0.0007(12) 0.0022(11) 0.0018(13)
C7 0.066(2) 0.086(3) 0.067(2) 0.002(2) 0.0068(18) -0.036(2)
C8 0.0280(12) 0.0366(15) 0.0354(14) 0.0003(11) -0.0003(10) -0.0040(12)
C9 0.0254(11) 0.0327(14) 0.0316(13) -0.0044(10) 0.0030(10) 0.0011(11)
C10 0.0298(12) 0.0402(15) 0.0299(13) 0.0040(11) 0.0063(10) 0.0027(11)
C11 0.0309(13) 0.0519(18) 0.0302(13) 0.0037(12) 0.0055(10) 0.0004(12)
C12 0.0344(15) 0.076(2) 0.0432(17) 0.0123(15) 0.0004(12) 0.0061(16)
C13 0.0533(19) 0.069(2) 0.0544(19) 0.0303(18) 0.0104(15) 0.0104(18)
C14 0.067(2) 0.0481(19) 0.057(2) 0.0191(17) 0.0089(17) -0.0003(16)
C15 0.0456(16) 0.0454(18) 0.0417(16) 0.0073(14) 0.0026(12) -0.0025(13)
C16 0.0376(17) 0.099(3) 0.066(2) -0.0064(18) -0.0055(15) -0.033(2)

loop_
_atom_type_symbol
_atom_type_description
_atom_type_scat_dispersion_real
_atom_type_scat_dispersion_imag
_atom_type_scat_source
C C 0.0033 0.0016 'International Tables Vol C Tables 4.2.6.8 and 6.1.1.4'
H H 0.0000 0.0000 'International Tables Vol C Tables 4.2.6.8 and 6.1.1.4'
N N 0.0061 0.0033 'International Tables Vol C Tables 4.2.6.8 and 6.1.1.4'
O O 0.0106 0.0060 'International Tables Vol C Tables 4.2.6.8 and 6.1.1.4'
Br Br -0.2901 2.4595 'International Tables Vol C Tables 4.2.6.8 and 6.1.1.4'

loop_
_geom_angle_atom_site_label_1
_geom_angle_atom_site_label_2
_geom_angle_atom_site_label_3
_geom_angle_site_symmetry_1
_geom_angle_site_symmetry_3
_geom_angle
_geom_angle_publ_flag
C2 O1 C7 . . 118.5(2) ?
C11 O3 C16 . . 118.6(2) ?
C8 N1 N2 . . 115.0(2) ?
C9 N2 N1 . . 119.2(2) ?
C9 N2 H2 . . 124(2) ?
N1 N2 H2 . . 116(2) ?
C6 C1 C2 . . 118.7(2) ?
C6 C1 C8 . . 121.3(2) ?
C2 C1 C8 . . 120.0(2) ?
O1 C2 C3 . . 124.0(3) ?
O1 C2 C1 . . 115.7(2) ?
C3 C2 C1 . . 120.3(3) ?
C4 C3 C2 . . 120.3(3) ?
C4 C3 H3 . . 119.9 ?
C2 C3 H3 . . 119.9 ?
C5 C4 C3 . . 119.5(3) ?
C5 C4 H4 . . 120.3 ?
C3 C4 H4 . . 120.3 ?
C6 C5 C4 . . 121.2(3) ?
C6 C5 Br1 . . 119.3(2) ?
C4 C5 Br1 . . 119.5(2) ?
C5 C6 C1 . . 120.1(3) ?
C5 C6 H6 . . 120.0 ?
C1 C6 H6 . . 120.0 ?
O1 C7 H7A . . 109.5 ?
O1 C7 H7B . . 109.5 ?
H7A C7 H7B . . 109.5 ?
O1 C7 H7C . . 109.5 ?
H7A C7 H7C . . 109.5 ?
H7B C7 H7C . . 109.5 ?
N1 C8 C1 . . 120.2(2) ?
N1 C8 H8 . . 119.9 ?
C1 C8 H8 . . 119.9 ?
O2 C9 N2 . . 123.0(2) ?
O2 C9 C10 . . 120.7(2) ?
N2 C9 C10 . . 116.3(2) ?
C15 C10 C11 . . 118.3(2) ?
C15 C10 C9 . . 116.3(2) ?
C11 C10 C9 . . 125.3(2) ?
O3 C11 C12 . . 124.2(3) ?
O3 C11 C10 . . 116.3(2) ?
C12 C11 C10 . . 119.5(3) ?
C13 C12 C11 . . 120.5(3) ?
C13 C12 H12 . . 119.7 ?
C11 C12 H12 . . 119.7 ?
C14 C13 C12 . . 120.6(3) ?
C14 C13 H13 . . 119.7 ?
C12 C13 H13 . . 119.7 ?
C13 C14 C15 . . 119.7(3) ?
C13 C14 H14 . . 120.1 ?
C15 C14 H14 . . 120.1 ?
C14 C15 C10 . . 121.3(3) ?
C14 C15 H15 . . 119.4 ?
C10 C15 H15 . . 119.4 ?
O3 C16 H16A . . 109.5 ?
O3 C16 H16B . . 109.5 ?
H16A C16 H16B . . 109.5 ?
O3 C16 H16C . . 109.5 ?
H16A C16 H16C . . 109.5 ?
H16B C16 H16C . . 109.5 ?

loop_
_geom_bond_atom_site_label_1
_geom_bond_atom_site_label_2
_geom_bond_site_symmetry_2
_geom_bond_distance
_geom_bond_publ_flag
Br1 C5 . 1.902(3) ?
O1 C2 . 1.363(3) ?
O1 C7 . 1.421(4) ?
O2 C9 . 1.223(3) ?
O3 C11 . 1.367(3) ?
O3 C16 . 1.425(3) ?
N1 C8 . 1.273(3) ?
N1 N2 . 1.380(3) ?
N2 C9 . 1.348(3) ?
N2 H2 . 0.894(10) ?
C1 C6 . 1.390(4) ?
C1 C2 . 1.402(4) ?
C1 C8 . 1.462(3) ?
C2 C3 . 1.383(4) ?
C3 C4 . 1.380(4) ?
C3 H3 . 0.9300 ?
C4 C5 . 1.376(4) ?
C4 H4 . 0.9300 ?
C5 C6 . 1.376(4) ?
C6 H6 . 0.9300 ?
C7 H7A . 0.9600 ?
C7 H7B . 0.9600 ?
C7 H7C . 0.9600 ?
C8 H8 . 0.9300 ?
C9 C10 . 1.495(3) ?
C10 C15 . 1.390(4) ?
C10 C11 . 1.398(3) ?
C11 C12 . 1.389(4) ?
C12 C13 . 1.369(5) ?
C12 H12 . 0.9300 ?
C13 C14 . 1.363(5) ?
C13 H13 . 0.9300 ?
C14 C15 . 1.377(4) ?
C14 H14 . 0.9300 ?
C15 H15 . 0.9300 ?
C16 H16A . 0.9600 ?
C16 H16B . 0.9600 ?
C16 H16C . 0.9600 ?

loop_
_geom_hbond_atom_site_label_D
_geom_hbond_atom_site_label_H
_geom_hbond_atom_site_label_A
_geom_hbond_site_symmetry_A
_geom_hbond_distance_DH
_geom_hbond_distance_HA
_geom_hbond_distance_DA
_geom_hbond_angle_DHA
N2 H2 O2 4_576 0.894(10) 2.179(19) 2.997(3) 152(3)

loop_
_cod_related_entry_id
_cod_related_entry_database
_cod_related_entry_code
1 ChemSpider 7932383
